data_4342325
loop_
_publ_author_name
'Wang, Yi'
'Stoyko, Stanislav'
'Bobev, Svilen'

_publ_section_title
;
 Quaternary Pnictides with Complex, Noncentrosymmetric Structures.
 Synthesis and Structural Characterization of the New Zintl Phases
 Na11Ca2Al3Sb8, Na4CaGaSb3, and Na15Ca3In5Sb12.
;
_journal_issue 4
_journal_name_full 'Inorganic chemistry'
_journal_page_first 1931
_journal_page_last 1939
_journal_paper_doi 10.1021/ic502822v
_journal_volume 54
_journal_year 2015
_chemical_formula_sum 'Ca Ga Na4 Sb3'
_chemical_formula_weight 567.01
_chemical_name_systematic
; 
 ? 
;
_space_group_IT_number 7
_symmetry_cell_setting monoclinic
_symmetry_space_group_name_Hall 'P -2yc'
_symmetry_space_group_name_H-M 'P 1 c 1'
_atom_sites_solution_primary direct
_atom_sites_solution_secondary difmap
_audit_creation_method SHELXL-97
_cell_angle_alpha 90.00
_cell_angle_beta 97.8400(10)
_cell_angle_gamma 90.00
_cell_formula_units_Z 4
_cell_length_a 9.1513(9)
_cell_length_b 8.9852(9)
_cell_length_c 12.2305(12)
_cell_measurement_reflns_used 6362
_cell_measurement_temperature 200(2)
_cell_measurement_theta_max 29.99
_cell_measurement_theta_min 2.25
_cell_volume 996.27(17)
_computing_cell_refinement 'Bruker SMART'
_computing_data_collection 'Bruker SMART'
_computing_data_reduction 'Bruker SAINT'
_computing_molecular_graphics 'Bruker SHELXTL'
_computing_publication_material 'Bruker SHELXTL'
_computing_structure_refinement 'SHELXL-97 (Sheldrick, 1997)'
_computing_structure_solution 'SHELXS-97 (Sheldrick, 1990)'
_diffrn_ambient_temperature 200(2)
_diffrn_measured_fraction_theta_full 0.983
_diffrn_measured_fraction_theta_max 0.983
_diffrn_measurement_device_type 'CCD area detector'
_diffrn_measurement_method 'phi and omega scans'
_diffrn_radiation_monochromator graphite
_diffrn_radiation_source 'fine-focus sealed tube'
_diffrn_radiation_type MoK\a
_diffrn_radiation_wavelength 0.71073
_diffrn_reflns_av_R_equivalents 0.0267
_diffrn_reflns_av_sigmaI/netI 0.0346
_diffrn_reflns_limit_h_max 12
_diffrn_reflns_limit_h_min -12
_diffrn_reflns_limit_k_max 12
_diffrn_reflns_limit_k_min -12
_diffrn_reflns_limit_l_max 16
_diffrn_reflns_limit_l_min -16
_diffrn_reflns_number 14020
_diffrn_reflns_theta_full 29.57
_diffrn_reflns_theta_max 29.57
_diffrn_reflns_theta_min 2.25
_exptl_absorpt_coefficient_mu 11.328
_exptl_absorpt_correction_T_max 0.6181
_exptl_absorpt_correction_T_min 0.2310
_exptl_absorpt_correction_type multi-scan
_exptl_absorpt_process_details SADABS
_exptl_crystal_colour grey-silver
_exptl_crystal_density_diffrn 3.780
_exptl_crystal_density_method 'not measured'
_exptl_crystal_description irregular
_exptl_crystal_F_000 992
_exptl_crystal_size_max 0.18
_exptl_crystal_size_mid 0.08
_exptl_crystal_size_min 0.05
_refine_diff_density_max 0.765
_refine_diff_density_min -0.644
_refine_diff_density_rms 0.150
_refine_ls_abs_structure_details 'Flack H D (1983), Acta Cryst. A39, 876-881'
_refine_ls_abs_structure_Flack 0.040(12)
_refine_ls_extinction_coef 0.00082(4)
_refine_ls_extinction_expression Fc^*^=kFc[1+0.001xFc^2^\l^3^/sin(2\q)]^-1/4^
_refine_ls_extinction_method SHELXL
_refine_ls_goodness_of_fit_ref 0.994
_refine_ls_matrix_type full
_refine_ls_number_parameters 165
_refine_ls_number_reflns 5260
_refine_ls_number_restraints 2
_refine_ls_restrained_S_all 0.994
_refine_ls_R_factor_all 0.0232
_refine_ls_R_factor_gt 0.0210
_refine_ls_shift/su_max 0.001
_refine_ls_shift/su_mean 0.000
_refine_ls_structure_factor_coef Fsqd
_refine_ls_weighting_details 'calc w=1/[\s^2^(Fo^2^)+(0.0130P)^2^+0.0000P] where P=(Fo^2^+2Fc^2^)/3'
_refine_ls_weighting_scheme calc
_refine_ls_wR_factor_gt 0.0411
_refine_ls_wR_factor_ref 0.0421
_reflns_number_gt 4950
_reflns_number_total 5260
_reflns_threshold_expression >2sigma(I)
_cod_data_source_file ic502822v_si_002.cif
_cod_data_source_block II
_cod_depositor_comments
;
The following automatic conversions were performed:

'_symmetry_cell_setting' value 'Monoclinic' changed to 'monoclinic'
according to
/usr/data/users/saulius/crontab/automatic-downloads/rss-feeds/ACS/lib/dictionaries/cif_core.dic
dictionary named 'cif_core.dic' version 2.4.2 from 2011-04-26.

Automatic conversion script
Id: cif_fix_values 3008 2015-01-20 13:52:24Z robertas 

 Adding full bibliography for 4342324--4342327.cif.
;
_cod_original_sg_symbol_H-M Pc
_cod_database_code 4342325

loop_
_symmetry_equiv_pos_as_xyz
'x, y, z'
'x, -y, z+1/2'

loop_
_atom_site_label
_atom_site_type_symbol
_atom_site_fract_x
_atom_site_fract_y
_atom_site_fract_z
_atom_site_U_iso_or_equiv
_atom_site_adp_type
_atom_site_occupancy
_atom_site_symmetry_multiplicity
_atom_site_calc_flag
_atom_site_refinement_flags
Sb1 Sb 0.80874(4) 0.34559(4) 0.56707(3) 0.02063(8) Uani 1 1 d .
Sb2 Sb 0.68974(4) 0.89367(4) 0.41310(3) 0.01505(7) Uani 1 1 d .
Sb3 Sb 0.50119(5) 0.68750(3) 0.76014(3) 0.01757(7) Uani 1 1 d .
Sb4 Sb 0.35733(4) 0.87783(4) 0.08312(3) 0.01448(8) Uani 1 1 d .
Sb5 Sb 0.20925(4) 0.66498(4) 0.44126(3) 0.01825(8) Uani 1 1 d .
Sb6 Sb 0.04296(3) 0.87050(4) 0.73798(3) 0.01622(8) Uani 1 1 d .
Ga1 Ga 0.59773(6) 0.82543(6) 0.95715(5) 0.01760(13) Uani 1 1 d .
Ga2 Ga 0.27699(6) 0.82738(6) 0.62489(5) 0.01699(12) Uani 1 1 d .
Ca1 Ca 0.00002(16) 0.94063(17) 0.00004(12) 0.0207(3) Uani 0.40 1 d P
Na1 Na 0.00002(16) 0.94063(17) 0.00004(12) 0.0207(3) Uani 0.60 1 d P
Ca2 Ca 0.68084(13) 0.95845(15) 0.67129(10) 0.0182(3) Uani 0.60 1 d P
Na2 Na 0.68084(13) 0.95845(15) 0.67129(10) 0.0182(3) Uani 0.40 1 d P
Ca3 Ca 0.34267(11) 0.04706(12) 0.84505(9) 0.0184(2) Uani 1 1 d .
Na3 Na 0.9566(3) 0.8047(2) 0.28111(19) 0.0263(5) Uani 1 1 d .
Na4 Na 0.9153(2) 0.6726(2) 0.54117(18) 0.0236(5) Uani 1 1 d .
Na5 Na 0.8502(3) 0.6032(3) 0.81552(19) 0.0346(6) Uani 1 1 d .
Na6 Na 0.5697(2) 0.3371(2) 0.72969(19) 0.0275(5) Uani 1 1 d .
Na7 Na 0.5443(2) 0.5925(3) 0.50535(19) 0.0286(5) Uani 1 1 d .
Na8 Na 0.2392(2) 0.6631(2) 0.89589(17) 0.0248(5) Uani 1 1 d .
Na9 Na 0.2021(3) 0.4396(3) 0.6606(2) 0.0418(6) Uani 1 1 d .

loop_
_atom_site_aniso_label
_atom_site_aniso_U_11
_atom_site_aniso_U_22
_atom_site_aniso_U_33
_atom_site_aniso_U_23
_atom_site_aniso_U_13
_atom_site_aniso_U_12
Sb1 0.02038(18) 0.01946(18) 0.02106(19) -0.00068(16) -0.00074(14) -0.00178(16)
Sb2 0.01492(16) 0.01558(16) 0.01459(15) -0.00020(14) 0.00182(12) 0.00022(14)
Sb3 0.01903(16) 0.01684(15) 0.01661(16) -0.00126(16) 0.00155(12) 0.00112(16)
Sb4 0.01547(16) 0.01451(16) 0.01354(19) 0.00004(12) 0.00227(13) 0.00041(13)
Sb5 0.02003(18) 0.01749(17) 0.01721(18) -0.00128(14) 0.00241(15) -0.00088(15)
Sb6 0.01533(19) 0.01765(16) 0.01559(18) -0.00048(13) 0.00183(13) -0.00090(13)
Ga1 0.0179(3) 0.0162(3) 0.0186(3) 0.0004(2) 0.0019(2) 0.0008(2)
Ga2 0.0178(3) 0.0169(3) 0.0165(3) -0.0014(2) 0.0034(2) -0.0001(2)
Ca1 0.0184(7) 0.0247(8) 0.0188(7) -0.0008(6) 0.0023(6) 0.0027(6)
Na1 0.0184(7) 0.0247(8) 0.0188(7) -0.0008(6) 0.0023(6) 0.0027(6)
Ca2 0.0174(6) 0.0222(7) 0.0153(6) -0.0019(5) 0.0027(5) 0.0015(5)
Na2 0.0174(6) 0.0222(7) 0.0153(6) -0.0019(5) 0.0027(5) 0.0015(5)
Ca3 0.0172(5) 0.0209(5) 0.0169(5) 0.0012(4) 0.0018(4) 0.0000(4)
Na3 0.0274(12) 0.0254(11) 0.0251(12) 0.0023(10) 0.0001(9) -0.0004(9)
Na4 0.0235(11) 0.0245(11) 0.0222(11) 0.0004(9) 0.0011(9) -0.0009(9)
Na5 0.0326(13) 0.0386(14) 0.0346(14) 0.0041(11) 0.0120(11) -0.0069(11)
Na6 0.0313(13) 0.0231(11) 0.0268(12) 0.0007(10) -0.0008(9) -0.0030(9)
Na7 0.0219(11) 0.0331(12) 0.0318(12) 0.0081(10) 0.0069(9) 0.0020(10)
Na8 0.0309(12) 0.0199(11) 0.0233(12) 0.0008(9) 0.0020(9) 0.0010(9)
Na9 0.0499(16) 0.0412(15) 0.0366(14) 0.0048(13) 0.0140(12) 0.0083(13)

loop_
_atom_type_symbol
_atom_type_description
_atom_type_scat_dispersion_real
_atom_type_scat_dispersion_imag
_atom_type_scat_source
Na Na 0.0362 0.0249 'International Tables Vol C Tables 4.2.6.8 and 6.1.1.4'
Ca Ca 0.2262 0.3064 'International Tables Vol C Tables 4.2.6.8 and 6.1.1.4'
Ga Ga 0.2307 1.6083 'International Tables Vol C Tables 4.2.6.8 and 6.1.1.4'
Sb Sb -0.5866 1.5461 'International Tables Vol C Tables 4.2.6.8 and 6.1.1.4'

loop_
_geom_angle_atom_site_label_1
_geom_angle_atom_site_label_2
_geom_angle_atom_site_label_3
_geom_angle
_geom_angle_site_symmetry_1
_geom_angle_site_symmetry_3
Ga1 Sb1 Na3 112.13(4) 2_564 2_565
Ga1 Sb1 Na4 134.52(4) 2_564 .
Na3 Sb1 Na4 112.97(6) 2_565 .
Ga1 Sb1 Na6 77.77(4) 2_564 .
Na3 Sb1 Na6 73.52(6) 2_565 .
Na4 Sb1 Na6 109.86(6) . .
Ga1 Sb1 Na5 76.75(5) 2_564 2_564
Na3 Sb1 Na5 141.79(6) 2_565 2_564
Na4 Sb1 Na5 71.72(6) . 2_564
Na6 Sb1 Na5 142.90(6) . 2_564
Ga1 Sb1 Ca1 78.32(3) 2_564 2_665
Na3 Sb1 Ca1 71.44(5) 2_565 2_665
Na4 Sb1 Ca1 121.85(5) . 2_665
Na6 Sb1 Ca1 125.40(5) . 2_665
Na5 Sb1 Ca1 74.55(5) 2_564 2_665
Ga1 Sb1 Na1 78.32(3) 2_564 2_665
Na3 Sb1 Na1 71.44(5) 2_565 2_665
Na4 Sb1 Na1 121.85(5) . 2_665
Na6 Sb1 Na1 125.40(5) . 2_665
Na5 Sb1 Na1 74.55(5) 2_564 2_665
Ca1 Sb1 Na1 0.00(6) 2_665 2_665
Ga1 Sb1 Na7 79.33(4) 2_564 .
Na3 Sb1 Na7 135.40(6) 2_565 .
Na4 Sb1 Na7 64.73(6) . .
Na6 Sb1 Na7 67.02(6) . .
Na5 Sb1 Na7 82.06(6) 2_564 .
Ca1 Sb1 Na7 150.69(5) 2_665 .
Na1 Sb1 Na7 150.69(5) 2_665 .
Ga1 Sb1 Na9 152.16(4) 2_564 1_655
Na3 Sb1 Na9 62.95(6) 2_565 1_655
Na4 Sb1 Na9 61.05(6) . 1_655
Na6 Sb1 Na9 122.47(6) . 1_655
Na5 Sb1 Na9 91.52(6) 2_564 1_655
Ca1 Sb1 Na9 74.21(5) 2_665 1_655
Na1 Sb1 Na9 74.21(5) 2_665 1_655
Na7 Sb1 Na9 124.54(5) . 1_655
Ga1 Sb2 Na4 133.39(4) 2_574 .
Ga1 Sb2 Na6 131.47(4) 2_574 2_564
Na4 Sb2 Na6 94.64(6) . 2_564
Ga1 Sb2 Na3 127.20(4) 2_574 .
Na4 Sb2 Na3 66.29(6) . .
Na6 Sb2 Na3 72.07(6) 2_564 .
Ga1 Sb2 Ca3 65.09(2) 2_574 2_564
Na4 Sb2 Ca3 142.74(4) . 2_564
Na6 Sb2 Ca3 71.80(5) 2_564 2_564
Na3 Sb2 Ca3 134.75(5) . 2_564
Ga1 Sb2 Ca2 65.87(3) 2_574 .
Na4 Sb2 Ca2 74.16(5) . .
Na6 Sb2 Ca2 139.98(5) 2_564 .
Na3 Sb2 Ca2 131.37(5) . .
Ca3 Sb2 Ca2 93.88(3) 2_564 .
Ga1 Sb2 Na2 80.27(3) 2_574 2_574
Na4 Sb2 Na2 130.68(5) . 2_574
Na6 Sb2 Na2 69.84(5) 2_564 2_574
Na3 Sb2 Na2 64.40(5) . 2_574
Ca3 Sb2 Na2 78.14(3) 2_564 2_574
Ca2 Sb2 Na2 145.204(13) . 2_574
Ga1 Sb2 Ca2 80.27(3) 2_574 2_574
Na4 Sb2 Ca2 130.68(5) . 2_574
Na6 Sb2 Ca2 69.84(5) 2_564 2_574
Na3 Sb2 Ca2 64.40(5) . 2_574
Ca3 Sb2 Ca2 78.14(3) 2_564 2_574
Ca2 Sb2 Ca2 145.204(13) . 2_574
Na2 Sb2 Ca2 0.00(5) 2_574 2_574
Ga1 Sb2 Ca1 77.99(3) 2_574 2_675
Na4 Sb2 Ca1 68.90(5) . 2_675
Na6 Sb2 Ca1 137.74(5) 2_564 2_675
Na3 Sb2 Ca1 65.66(5) . 2_675
Ca3 Sb2 Ca1 142.74(3) 2_564 2_675
Ca2 Sb2 Ca1 74.62(3) . 2_675
Na2 Sb2 Ca1 91.31(4) 2_574 2_675
Ca2 Sb2 Ca1 91.31(4) 2_574 2_675
Ga1 Sb2 Na1 77.99(3) 2_574 2_675
Na4 Sb2 Na1 68.90(5) . 2_675
Na6 Sb2 Na1 137.74(5) 2_564 2_675
Na3 Sb2 Na1 65.66(5) . 2_675
Ca3 Sb2 Na1 142.74(3) 2_564 2_675
Ca2 Sb2 Na1 74.62(3) . 2_675
Na2 Sb2 Na1 91.31(4) 2_574 2_675
Ca2 Sb2 Na1 91.31(4) 2_574 2_675
Ca1 Sb2 Na1 0.00(3) 2_675 2_675
Ga1 Sb2 Na7 122.85(4) 2_574 .
Na4 Sb2 Na7 64.84(6) . .
Na6 Sb2 Na7 65.33(6) 2_564 .
Na3 Sb2 Na7 109.87(6) . .
Ca3 Sb2 Na7 78.06(4) 2_564 .
Ca2 Sb2 Na7 75.31(5) . .
Na2 Sb2 Na7 133.82(5) 2_574 .
Ca2 Sb2 Na7 133.82(5) 2_574 .
Ca1 Sb2 Na7 129.90(5) 2_675 .
Na1 Sb2 Na7 129.90(5) 2_675 .
Ga1 Sb3 Ga2 116.41(2) . .
Ga1 Sb3 Na8 75.06(4) . .
Ga2 Sb3 Na8 77.71(4) . .
Ga1 Sb3 Ca2 80.59(3) . .
Ga2 Sb3 Ca2 79.90(3) . .
Na8 Sb3 Ca2 134.69(5) . .
Ga1 Sb3 Na6 119.67(4) . .
Ga2 Sb3 Na6 120.91(4) . .
Na8 Sb3 Na6 99.70(5) . .
Ca2 Sb3 Na6 125.58(5) . .
Ga1 Sb3 Na5 74.57(5) . .
Ga2 Sb3 Na5 149.07(4) . .
Na8 Sb3 Na5 132.71(6) . .
Ca2 Sb3 Na5 73.39(5) . .
Na6 Sb3 Na5 66.37(6) . .
Ga1 Sb3 Na7 151.40(4) . .
Ga2 Sb3 Na7 74.15(4) . .
Na8 Sb3 Na7 133.32(6) . .
Ca2 Sb3 Na7 75.17(5) . .
Na6 Sb3 Na7 65.87(6) . .
Na5 Sb3 Na7 84.05(6) . .
Ga1 Sb3 Na9 135.47(4) . .
Ga2 Sb3 Na9 67.10(4) . .
Na8 Sb3 Na9 62.05(6) . .
Ca2 Sb3 Na9 138.93(5) . .
Na6 Sb3 Na9 60.76(6) . .
Na5 Sb3 Na9 127.07(6) . .
Na7 Sb3 Na9 72.87(6) . .
Ga1 Sb3 Ca3 57.17(2) . 1_565
Ga2 Sb3 Ca3 59.23(2) . 1_565
Na8 Sb3 Ca3 63.64(4) . 1_565
Ca2 Sb3 Ca3 71.05(3) . 1_565
Na6 Sb3 Ca3 163.30(4) . 1_565
Na5 Sb3 Ca3 123.22(5) . 1_565
Na7 Sb3 Ca3 125.77(4) . 1_565
Na9 Sb3 Ca3 108.74(5) . 1_565
Ga2 Sb4 Ga1 119.119(19) 2_574 1_554
Ga2 Sb4 Na8 130.65(4) 2_574 1_554
Ga1 Sb4 Na8 73.55(4) 1_554 1_554
Ga2 Sb4 Na6 129.41(4) 2_574 2_564
Ga1 Sb4 Na6 75.30(5) 1_554 2_564
Na8 Sb4 Na6 99.64(6) 1_554 2_564
Ga2 Sb4 Ca3 75.17(2) 2_574 1_564
Ga1 Sb4 Ca3 62.82(2) 1_554 1_564
Na8 Sb4 Ca3 70.20(4) 1_554 1_564
Na6 Sb4 Ca3 138.11(5) 2_564 1_564
Ga2 Sb4 Ca3 65.44(2) 2_574 2_564
Ga1 Sb4 Ca3 133.35(2) 1_554 2_564
Na8 Sb4 Ca3 142.72(4) 1_554 2_564
Na6 Sb4 Ca3 70.94(5) 2_564 2_564
Ca3 Sb4 Ca3 140.187(14) 1_564 2_564
Ga2 Sb4 Ca1 68.08(3) 2_574 .
Ga1 Sb4 Ca1 130.57(3) 1_554 .
Na8 Sb4 Ca1 69.45(5) 1_554 .
Na6 Sb4 Ca1 141.80(5) 2_564 .
Ca3 Sb4 Ca1 74.39(3) 1_564 .
Ca3 Sb4 Ca1 95.35(3) 2_564 .
Ga2 Sb4 Ca2 76.68(3) 2_574 2_574
Ga1 Sb4 Ca2 62.60(3) 1_554 2_574
Na8 Sb4 Ca2 136.11(5) 1_554 2_574
Na6 Sb4 Ca2 68.51(5) 2_564 2_574
Ca3 Sb4 Ca2 90.55(3) 1_564 2_574
Ca3 Sb4 Ca2 75.43(3) 2_564 2_574
Ca1 Sb4 Ca2 144.10(3) . 2_574
Ga2 Sb4 Na2 76.68(3) 2_574 2_574
Ga1 Sb4 Na2 62.60(3) 1_554 2_574
Na8 Sb4 Na2 136.11(5) 1_554 2_574
Na6 Sb4 Na2 68.51(5) 2_564 2_574
Ca3 Sb4 Na2 90.55(3) 1_564 2_574
Ca3 Sb4 Na2 75.43(3) 2_564 2_574
Ca1 Sb4 Na2 144.10(3) . 2_574
Ca2 Sb4 Na2 0.00(5) 2_574 2_574
Ga2 Sb4 Na9 127.83(5) 2_574 2_564
Ga1 Sb4 Na9 113.05(5) 1_554 2_564
Na8 Sb4 Na9 63.95(6) 1_554 2_564
Na6 Sb4 Na9 64.53(6) 2_564 2_564
Ca3 Sb4 Na9 132.39(5) 1_564 2_564
Ca3 Sb4 Na9 79.96(5) 2_564 2_564
Ca1 Sb4 Na9 78.24(5) . 2_564
Ca2 Sb4 Na9 131.86(5) 2_574 2_564
Na2 Sb4 Na9 131.86(5) 2_574 2_564
Ga2 Sb5 Na8 132.03(5) . 2_564
Ga2 Sb5 Na3 112.22(4) . 1_455
Na8 Sb5 Na3 111.07(6) 2_564 1_455
Ga2 Sb5 Na4 76.81(4) . 1_455
Na8 Sb5 Na4 101.48(6) 2_564 1_455
Na3 Sb5 Na4 68.06(6) 1_455 1_455
Ga2 Sb5 Na7 78.26(5) . .
Na8 Sb5 Na7 74.48(6) 2_564 .
Na3 Sb5 Na7 150.18(6) 1_455 .
Na4 Sb5 Na7 141.14(6) 1_455 .
Ga2 Sb5 Ca3 78.99(2) . 2_564
Na8 Sb5 Ca3 133.04(5) 2_564 2_564
Na3 Sb5 Ca3 73.99(5) 1_455 2_564
Na4 Sb5 Ca3 121.93(5) 1_455 2_564
Na7 Sb5 Ca3 81.27(4) . 2_564
Ga2 Sb5 Na9 71.78(5) . .
Na8 Sb5 Na9 64.63(6) 2_564 .
Na3 Sb5 Na9 130.98(7) 1_455 .
Na4 Sb5 Na9 65.65(6) 1_455 .
Na7 Sb5 Na9 78.48(6) . .
Ca3 Sb5 Na9 147.16(5) 2_564 .
Ga2 Sb5 Na9 157.84(4) . 2_564
Na8 Sb5 Na9 63.52(6) 2_564 2_564
Na3 Sb5 Na9 65.21(6) 1_455 2_564
Na4 Sb5 Na9 118.93(6) 1_455 2_564
Na7 Sb5 Na9 94.32(6) . 2_564
Ca3 Sb5 Na9 79.26(5) 2_564 2_564
Na9 Sb5 Na9 127.66(2) . 2_564
Ga2 Sb6 Na8 78.54(4) . .
Ga2 Sb6 Na3 117.21(4) . 2_475
Na8 Sb6 Na3 127.28(6) . 2_475
Ga2 Sb6 Na4 76.31(4) . 1_455
Na8 Sb6 Na4 105.45(6) . 1_455
Na3 Sb6 Na4 126.76(6) 2_475 1_455
Ga2 Sb6 Na5 123.08(5) . 1_455
Na8 Sb6 Na5 69.99(6) . 1_455
Na3 Sb6 Na5 119.64(6) 2_475 1_455
Na4 Sb6 Na5 68.51(6) 1_455 1_455
Ga2 Sb6 Ca3 66.44(2) . 1_565
Na8 Sb6 Ca3 70.01(5) . 1_565
Na3 Sb6 Ca3 72.20(5) 2_475 1_565
Na4 Sb6 Ca3 142.68(4) 1_455 1_565
Na5 Sb6 Ca3 135.16(5) 1_455 1_565
Ga2 Sb6 Na1 135.68(3) . 1_556
Na8 Sb6 Na1 69.35(5) . 1_556
Na3 Sb6 Na1 65.90(5) 2_475 1_556
Na4 Sb6 Na1 140.71(5) 1_455 1_556
Na5 Sb6 Na1 73.47(5) 1_455 1_556
Ca3 Sb6 Na1 74.18(3) 1_565 1_556
Ga2 Sb6 Ca1 135.68(3) . 1_556
Na8 Sb6 Ca1 69.35(5) . 1_556
Na3 Sb6 Ca1 65.90(5) 2_475 1_556
Na4 Sb6 Ca1 140.71(5) 1_455 1_556
Na5 Sb6 Ca1 73.47(5) 1_455 1_556
Ca3 Sb6 Ca1 74.18(3) 1_565 1_556
Na1 Sb6 Ca1 0.00(7) 1_556 1_556
Ga2 Sb6 Ca1 68.81(3) . 2_575
Na8 Sb6 Ca1 147.34(5) . 2_575
Na3 Sb6 Ca1 70.53(5) 2_475 2_575
Na4 Sb6 Ca1 68.12(5) 1_455 2_575
Na5 Sb6 Ca1 129.39(5) 1_455 2_575
Ca3 Sb6 Ca1 95.42(3) 1_565 2_575
Na1 Sb6 Ca1 136.34(2) 1_556 2_575
Ca1 Sb6 Ca1 136.34(2) 1_556 2_575
Ga2 Sb6 Na1 68.81(3) . 2_575
Na8 Sb6 Na1 147.34(5) . 2_575
Na3 Sb6 Na1 70.53(5) 2_475 2_575
Na4 Sb6 Na1 68.12(5) 1_455 2_575
Na5 Sb6 Na1 129.39(5) 1_455 2_575
Ca3 Sb6 Na1 95.42(3) 1_565 2_575
Na1 Sb6 Na1 136.34(2) 1_556 2_575
Ca1 Sb6 Na1 136.34(2) 1_556 2_575
Ca1 Sb6 Na1 0.00(6) 2_575 2_575
Ga2 Sb6 Ca2 135.91(3) . 1_455
Na8 Sb6 Ca2 139.28(5) . 1_455
Na3 Sb6 Ca2 63.71(5) 2_475 1_455
Na4 Sb6 Ca2 72.18(5) 1_455 1_455
Na5 Sb6 Ca2 71.72(5) 1_455 1_455
Ca3 Sb6 Ca2 135.91(3) 1_565 1_455
Na1 Sb6 Ca2 87.02(3) 1_556 1_455
Ca1 Sb6 Ca2 87.02(3) 1_556 1_455
Ca1 Sb6 Ca2 71.22(3) 2_575 1_455
Na1 Sb6 Ca2 71.22(3) 2_575 1_455
Ga2 Sb6 Na2 135.91(3) . 1_455
Na8 Sb6 Na2 139.28(5) . 1_455
Na3 Sb6 Na2 63.71(5) 2_475 1_455
Na4 Sb6 Na2 72.18(5) 1_455 1_455
Na5 Sb6 Na2 71.72(5) 1_455 1_455
Ca3 Sb6 Na2 135.91(3) 1_565 1_455
Na1 Sb6 Na2 87.02(3) 1_556 1_455
Ca1 Sb6 Na2 87.02(3) 1_556 1_455
Ca1 Sb6 Na2 71.22(3) 2_575 1_455
Na1 Sb6 Na2 71.22(3) 2_575 1_455
Ca2 Sb6 Na2 0.00(5) 1_455 1_455
Sb1 Ga1 Sb2 114.03(2) 2_565 2_575
Sb1 Ga1 Sb3 107.74(2) 2_565 .
Sb2 Ga1 Sb3 108.31(2) 2_575 .
Sb1 Ga1 Sb4 111.99(2) 2_565 1_556
Sb2 Ga1 Sb4 103.39(2) 2_575 1_556
Sb3 Ga1 Sb4 111.34(2) . 1_556
Sb1 Ga1 Ca3 174.92(3) 2_565 1_565
Sb2 Ga1 Ca3 64.64(2) 2_575 1_565
Sb3 Ga1 Ca3 77.19(2) . 1_565
Sb4 Ga1 Ca3 64.35(2) 1_556 1_565
Sb1 Ga1 Na2 82.28(3) 2_565 2_575
Sb2 Ga1 Na2 64.24(3) 2_575 2_575
Sb3 Ga1 Na2 169.69(3) . 2_575
Sb4 Ga1 Na2 65.59(3) 1_556 2_575
Ca3 Ga1 Na2 92.84(3) 1_565 2_575
Sb1 Ga1 Ca2 82.28(3) 2_565 2_575
Sb2 Ga1 Ca2 64.24(3) 2_575 2_575
Sb3 Ga1 Ca2 169.69(3) . 2_575
Sb4 Ga1 Ca2 65.59(3) 1_556 2_575
Ca3 Ga1 Ca2 92.84(3) 1_565 2_575
Na2 Ga1 Ca2 0.00(5) 2_575 2_575
Sb1 Ga1 Na8 116.67(4) 2_565 .
Sb2 Ga1 Na8 129.27(4) 2_575 .
Sb3 Ga1 Na8 57.04(4) . .
Sb4 Ga1 Na8 55.59(4) 1_556 .
Ca3 Ga1 Na8 64.71(4) 1_565 .
Na2 Ga1 Na8 121.15(4) 2_575 .
Ca2 Ga1 Na8 121.15(4) 2_575 .
Sb5 Ga2 Sb6 113.21(2) . .
Sb5 Ga2 Sb3 108.84(2) . .
Sb6 Ga2 Sb3 109.37(2) . .
Sb5 Ga2 Sb4 113.37(2) . 2_575
Sb6 Ga2 Sb4 101.58(2) . 2_575
Sb3 Ga2 Sb4 110.28(2) . 2_575
Sb5 Ga2 Ca3 175.80(3) . 1_565
Sb6 Ga2 Ca3 64.75(2) . 1_565
Sb3 Ga2 Ca3 75.36(2) . 1_565
Sb4 Ga2 Ca3 64.26(2) 2_575 1_565
Sb5 Ga2 Na1 83.50(3) . 2_575
Sb6 Ga2 Na1 63.99(3) . 2_575
Sb3 Ga2 Na1 167.67(3) . 2_575
Sb4 Ga2 Na1 63.13(3) 2_575 2_575
Ca3 Ga2 Na1 92.31(3) 1_565 2_575
Sb5 Ga2 Ca1 83.50(3) . 2_575
Sb6 Ga2 Ca1 63.99(3) . 2_575
Sb3 Ga2 Ca1 167.67(3) . 2_575
Sb4 Ga2 Ca1 63.13(3) 2_575 2_575
Ca3 Ga2 Ca1 92.31(3) 1_565 2_575
Na1 Ga2 Ca1 0.00(4) 2_575 2_575
Sb5 Ga2 Na9 63.07(5) . .
Sb6 Ga2 Na9 84.27(4) . .
Sb3 Ga2 Na9 67.86(5) . .
Sb4 Ga2 Na9 174.11(5) 2_575 .
Ca3 Ga2 Na9 119.60(5) 1_565 .
Na1 Ga2 Na9 119.77(5) 2_575 .
Ca1 Ga2 Na9 119.77(5) 2_575 .
Sb5 Ga2 Na4 56.88(4) . 1_455
Sb6 Ga2 Na4 56.35(4) . 1_455
Sb3 Ga2 Na4 124.99(4) . 1_455
Sb4 Ga2 Na4 124.31(4) 2_575 1_455
Ca3 Ga2 Na4 121.06(4) 1_565 1_455
Na1 Ga2 Na4 61.31(4) 2_575 1_455
Ca1 Ga2 Na4 61.31(4) 2_575 1_455
Na9 Ga2 Na4 58.48(6) . 1_455
Sb5 Ga2 Ca3 56.17(2) . 2_564
Sb6 Ga2 Ca3 131.11(3) . 2_564
Sb3 Ga2 Ca3 119.25(3) . 2_564
Sb4 Ga2 Ca3 57.99(2) 2_575 2_564
Ca3 Ga2 Ca3 121.97(2) 1_565 2_564
Na1 Ga2 Ca3 67.29(3) 2_575 2_564
Ca1 Ga2 Ca3 67.29(3) 2_575 2_564
Na9 Ga2 Ca3 117.56(5) . 2_564
Na4 Ga2 Ca3 96.47(4) 1_455 2_564
Sb2 Ca1 Sb1 88.21(4) 2_474 2_464
Sb2 Ca1 Sb4 162.19(5) 2_474 .
Sb1 Ca1 Sb4 109.01(4) 2_464 .
Sb2 Ca1 Sb6 89.10(4) 2_474 1_554
Sb1 Ca1 Sb6 103.22(4) 2_464 1_554
Sb4 Ca1 Sb6 91.24(4) . 1_554
Sb2 Ca1 Sb6 92.63(4) 2_474 2_574
Sb1 Ca1 Sb6 100.59(4) 2_464 2_574
Sb4 Ca1 Sb6 80.04(3) . 2_574
Sb6 Ca1 Sb6 156.17(5) 1_554 2_574
Sb2 Ca1 Ga2 114.92(5) 2_474 2_574
Sb1 Ca1 Ga2 138.09(5) 2_464 2_574
Sb4 Ca1 Ga2 48.79(2) . 2_574
Sb6 Ca1 Ga2 111.15(4) 1_554 2_574
Sb6 Ca1 Ga2 47.20(2) 2_574 2_574
Sb2 Ca1 Na3 56.53(4) 2_474 2_474
Sb1 Ca1 Na3 134.02(6) 2_464 2_474
Sb4 Ca1 Na3 110.32(5) . 2_474
Sb6 Ca1 Na3 53.56(4) 1_554 2_474
Sb6 Ca1 Na3 108.74(6) 2_574 2_474
Ga2 Ca1 Na3 86.78(5) 2_574 2_474
Sb2 Ca1 Na4 53.89(4) 2_474 2_474
Sb1 Ca1 Na4 126.03(6) 2_464 2_474
Sb4 Ca1 Na4 109.91(5) . 2_474
Sb6 Ca1 Na4 111.76(5) 1_554 2_474
Sb6 Ca1 Na4 52.60(4) 2_574 2_474
Ga2 Ca1 Na4 61.22(4) 2_574 2_474
Na3 Ca1 Na4 58.25(6) 2_474 2_474
Sb2 Ca1 Na8 137.29(6) 2_474 1_554
Sb1 Ca1 Na8 85.27(5) 2_464 1_554
Sb4 Ca1 Na8 51.91(4) . 1_554
Sb6 Ca1 Na8 51.94(4) 1_554 1_554
Sb6 Ca1 Na8 130.06(5) 2_574 1_554
Ga2 Ca1 Na8 97.29(5) 2_574 1_554
Na3 Ca1 Na8 100.94(6) 2_474 1_554
Na4 Ca1 Na8 148.69(7) 2_474 1_554
Sb2 Ca1 Na3 104.71(5) 2_474 1_455
Sb1 Ca1 Na3 51.93(4) 2_464 1_455
Sb4 Ca1 Na3 83.50(5) . 1_455
Sb6 Ca1 Na3 149.97(6) 1_554 1_455
Sb6 Ca1 Na3 51.49(4) 2_574 1_455
Ga2 Ca1 Na3 87.38(5) 2_574 1_455
Na3 Ca1 Na3 154.89(7) 2_474 1_455
Na4 Ca1 Na3 97.77(6) 2_474 1_455
Na8 Ca1 Na3 104.02(6) 1_554 1_455
Sb2 Ca1 Na5 86.82(5) 2_474 1_454
Sb1 Ca1 Na5 51.64(4) 2_464 1_454
Sb4 Ca1 Na5 107.23(5) . 1_454
Sb6 Ca1 Na5 51.59(4) 1_554 1_454
Sb6 Ca1 Na5 152.23(5) 2_574 1_454
Ga2 Ca1 Na5 153.67(6) 2_574 1_454
Na3 Ca1 Na5 94.06(6) 2_474 1_454
Na4 Ca1 Na5 139.53(6) 2_474 1_454
Na8 Ca1 Na5 56.67(5) 1_554 1_454
Na3 Ca1 Na5 101.86(6) 1_455 1_454
Sb2 Ca1 Ca2 52.34(3) 2_474 2_474
Sb1 Ca1 Ca2 65.55(3) 2_464 2_474
Sb4 Ca1 Ca2 130.25(5) . 2_474
Sb6 Ca1 Ca2 138.47(5) 1_554 2_474
Sb6 Ca1 Ca2 54.99(3) 2_574 2_474
Ga2 Ca1 Ca2 100.28(4) 2_574 2_474
Na3 Ca1 Ca2 104.00(6) 2_474 2_474
Na4 Ca1 Ca2 60.91(5) 2_474 2_474
Na8 Ca1 Ca2 150.11(6) 1_554 2_474
Na3 Ca1 Ca2 53.26(4) 1_455 2_474
Na5 Ca1 Ca2 105.01(5) 1_454 2_474
Sb3 Ca2 Sb2 106.10(4) . .
Sb3 Ca2 Sb2 87.26(3) . 2_575
Sb2 Ca2 Sb2 165.84(5) . 2_575
Sb3 Ca2 Ga1 130.44(4) . 2_574
Sb2 Ca2 Ga1 49.90(2) . 2_574
Sb2 Ca2 Ga1 117.60(4) 2_575 2_574
Sb3 Ca2 Sb4 88.34(3) . 2_575
Sb2 Ca2 Sb4 84.45(3) . 2_575
Sb2 Ca2 Sb4 91.43(3) 2_575 2_575
Ga1 Ca2 Sb4 51.81(2) 2_574 2_575
Sb3 Ca2 Sb6 105.68(4) . 1_655
Sb2 Ca2 Sb6 92.24(3) . 1_655
Sb2 Ca2 Sb6 88.51(3) 2_575 1_655
Ga1 Ca2 Sb6 116.35(4) 2_574 1_655
Sb4 Ca2 Sb6 165.95(4) 2_575 1_655
Sb3 Ca2 Na3 136.16(6) . 2_575
Sb2 Ca2 Na3 112.33(5) . 2_575
Sb2 Ca2 Na3 57.43(4) 2_575 2_575
Ga1 Ca2 Na3 91.35(5) 2_574 2_575
Sb4 Ca2 Na3 115.10(5) 2_575 2_575
Sb6 Ca2 Na3 53.76(4) 1_655 2_575
Sb3 Ca2 Na6 118.14(5) . 1_565
Sb2 Ca2 Na6 113.90(5) . 1_565
Sb2 Ca2 Na6 53.90(4) 2_575 1_565
Ga1 Ca2 Na6 64.02(5) 2_574 1_565
Sb4 Ca2 Na6 52.84(4) 2_575 1_565
Sb6 Ca2 Na6 117.31(5) 1_655 1_565
Na3 Ca2 Na6 63.58(5) 2_575 1_565
Sb3 Ca2 Na4 88.50(5) . .
Sb2 Ca2 Na4 51.77(4) . .
Sb2 Ca2 Na4 135.25(5) 2_575 .
Ga1 Ca2 Na4 98.51(5) 2_574 .
Sb4 Ca2 Na4 132.95(5) 2_575 .
Sb6 Ca2 Na4 50.22(4) 1_655 .
Na3 Ca2 Na4 98.90(6) 2_575 .
Na6 Ca2 Na4 153.33(6) 1_565 .
Sb3 Ca2 Na5 53.94(4) . .
Sb2 Ca2 Na5 103.64(5) . .
Sb2 Ca2 Na5 87.90(4) 2_575 .
Ga1 Ca2 Na5 153.07(5) 2_574 .
Sb4 Ca2 Na5 142.27(5) 2_575 .
Sb6 Ca2 Na5 51.77(4) 1_655 .
Na3 Ca2 Na5 96.06(6) 2_575 .
Na6 Ca2 Na5 141.74(6) 1_565 .
Na4 Ca2 Na5 54.80(5) . .
Sb3 Ca2 Ca1 143.98(5) . 2_675
Sb2 Ca2 Ca1 53.05(3) . 2_675
Sb2 Ca2 Ca1 117.74(4) 2_575 2_675
Ga1 Ca2 Ca1 62.85(3) 2_574 2_675
Sb4 Ca2 Ca1 114.59(4) 2_575 2_675
Sb6 Ca2 Ca1 53.79(3) 1_655 2_675
Na3 Ca2 Ca1 60.30(5) 2_575 2_675
Na6 Ca2 Ca1 97.85(5) 1_565 2_675
Na4 Ca2 Ca1 55.49(4) . 2_675
Na5 Ca2 Ca1 98.80(5) . 2_675
Sb3 Ca2 Na1 143.98(5) . 2_675
Sb2 Ca2 Na1 53.05(3) . 2_675
Sb2 Ca2 Na1 117.74(4) 2_575 2_675
Ga1 Ca2 Na1 62.85(3) 2_574 2_675
Sb4 Ca2 Na1 114.59(4) 2_575 2_675
Sb6 Ca2 Na1 53.79(3) 1_655 2_675
Na3 Ca2 Na1 60.30(5) 2_575 2_675
Na6 Ca2 Na1 97.85(5) 1_565 2_675
Na4 Ca2 Na1 55.49(4) . 2_675
Na5 Ca2 Na1 98.80(5) . 2_675
Ca1 Ca2 Na1 0.00(6) 2_675 2_675
Sb5 Ca3 Sb2 100.74(3) 2_565 2_565
Sb5 Ca3 Ga1 129.90(4) 2_565 1_545
Sb2 Ca3 Ga1 50.28(2) 2_565 1_545
Sb5 Ca3 Sb4 91.16(3) 2_565 1_546
Sb2 Ca3 Sb4 85.84(3) 2_565 1_546
Ga1 Ca3 Sb4 52.83(2) 1_545 1_546
Sb5 Ca3 Sb6 101.55(3) 2_565 1_545
Sb2 Ca3 Sb6 157.71(4) 2_565 1_545
Ga1 Ca3 Sb6 112.81(3) 1_545 1_545
Sb4 Ca3 Sb6 93.50(3) 1_546 1_545
Sb5 Ca3 Sb4 105.29(3) 2_565 2_565
Sb2 Ca3 Sb4 92.75(3) 2_565 2_565
Ga1 Ca3 Sb4 114.60(3) 1_545 2_565
Sb4 Ca3 Sb4 163.45(4) 1_546 2_565
Sb6 Ca3 Sb4 81.59(3) 1_545 2_565
Sb5 Ca3 Ga2 138.75(4) 2_565 1_545
Sb2 Ca3 Ga2 111.76(3) 2_565 1_545
Ga1 Ca3 Ga2 91.03(3) 1_545 1_545
Sb4 Ca3 Ga2 115.19(3) 1_546 1_545
Sb6 Ca3 Ga2 48.810(19) 1_545 1_545
Sb4 Ca3 Ga2 50.30(2) 2_565 1_545
Sb5 Ca3 Na8 126.03(5) 2_565 1_545
Sb2 Ca3 Na8 112.47(4) 2_565 1_545
Ga1 Ca3 Na8 62.25(4) 1_545 1_545
Sb4 Ca3 Na8 52.39(4) 1_546 1_545
Sb6 Ca3 Na8 52.38(4) 1_545 1_545
Sb4 Ca3 Na8 113.88(5) 2_565 1_545
Ga2 Ca3 Na8 63.58(4) 1_545 1_545
Sb5 Ca3 Na6 80.32(4) 2_565 .
Sb2 Ca3 Na6 53.16(4) 2_565 .
Ga1 Ca3 Na6 100.60(4) 1_545 .
Sb4 Ca3 Na6 134.79(5) 1_546 .
Sb6 Ca3 Na6 131.71(5) 1_545 .
Sb4 Ca3 Na6 52.42(4) 2_565 .
Ga2 Ca3 Na6 99.03(5) 1_545 .
Na8 Ca3 Na6 153.55(6) 1_545 .
Sb5 Ca3 Ga2 44.841(17) 2_565 2_565
Sb2 Ca3 Ga2 89.40(3) 2_565 2_565
Ga1 Ca3 Ga2 89.69(3) 1_545 2_565
Sb4 Ca3 Ga2 46.842(18) 1_546 2_565
Sb6 Ca3 Ga2 106.37(3) 1_545 2_565
Sb4 Ca3 Ga2 149.71(4) 2_565 2_565
Ga2 Ca3 Ga2 152.67(4) 1_545 2_565
Na8 Ca3 Ga2 92.95(4) 1_545 2_565
Na6 Ca3 Ga2 107.68(4) . 2_565
Sb5 Ca3 Sb3 174.01(4) 2_565 1_545
Sb2 Ca3 Sb3 78.95(2) 2_565 1_545
Ga1 Ca3 Sb3 45.632(18) 1_545 1_545
Sb4 Ca3 Sb3 82.85(3) 1_546 1_545
Sb6 Ca3 Sb3 78.85(2) 1_545 1_545
Sb4 Ca3 Sb3 80.70(2) 2_565 1_545
Ga2 Ca3 Sb3 45.403(18) 1_545 1_545
Na8 Ca3 Sb3 49.61(4) 1_545 1_545
Na6 Ca3 Sb3 103.95(4) . 1_545
Ga2 Ca3 Sb3 129.22(3) 2_565 1_545
Sb5 Ca3 Na3 52.15(4) 2_565 2_465
Sb2 Ca3 Na3 149.62(5) 2_565 2_465
Ga1 Ca3 Na3 155.80(5) 1_545 2_465
Sb4 Ca3 Na3 105.86(4) 1_546 2_465
Sb6 Ca3 Na3 51.49(4) 1_545 2_465
Sb4 Ca3 Na3 83.50(4) 2_565 2_465
Ga2 Ca3 Na3 88.90(4) 1_545 2_465
Na8 Ca3 Na3 96.43(5) 1_545 2_465
Na6 Ca3 Na3 103.31(5) . 2_465
Ga2 Ca3 Na3 79.58(4) 2_565 2_465
Sb3 Ca3 Na3 129.55(4) 1_545 2_465
Sb5 Na3 Sb6 107.82(7) 1_655 2_674
Sb5 Na3 Sb1 124.31(7) 1_655 2_564
Sb6 Na3 Sb1 111.17(7) 2_674 2_564
Sb5 Na3 Sb2 109.75(7) 1_655 .
Sb6 Na3 Sb2 94.63(6) 2_674 .
Sb1 Na3 Sb2 105.06(7) 2_564 .
Sb5 Na3 Na2 161.45(8) 1_655 2_574
Sb6 Na3 Na2 62.53(5) 2_674 2_574
Sb1 Na3 Na2 74.07(5) 2_564 2_574
Sb2 Na3 Na2 58.17(4) . 2_574
Sb5 Na3 Ca2 161.45(8) 1_655 2_574
Sb6 Na3 Ca2 62.53(5) 2_674 2_574
Sb1 Na3 Ca2 74.07(5) 2_564 2_574
Sb2 Na3 Ca2 58.17(4) . 2_574
Na2 Na3 Ca2 0.00(3) 2_574 2_574
Sb5 Na3 Na4 56.21(5) 1_655 .
Sb6 Na3 Na4 122.92(7) 2_674 .
Sb1 Na3 Na4 122.56(7) 2_564 .
Sb2 Na3 Na4 55.74(5) . .
Na2 Na3 Na4 113.91(7) 2_574 .
Ca2 Na3 Na4 113.91(7) 2_574 .
Sb5 Na3 Ca1 77.50(6) 1_655 2_675
Sb6 Na3 Ca1 60.55(5) 2_674 2_675
Sb1 Na3 Ca1 157.54(8) 2_564 2_675
Sb2 Na3 Ca1 57.81(4) . 2_675
Na2 Na3 Ca1 83.96(6) 2_574 2_675
Ca2 Na3 Ca1 83.96(6) 2_574 2_675
Na4 Na3 Ca1 62.43(6) . 2_675
Sb5 Na3 Na1 77.50(6) 1_655 2_675
Sb6 Na3 Na1 60.55(5) 2_674 2_675
Sb1 Na3 Na1 157.54(8) 2_564 2_675
Sb2 Na3 Na1 57.81(4) . 2_675
Na2 Na3 Na1 83.96(6) 2_574 2_675
Ca2 Na3 Na1 83.96(6) 2_574 2_675
Na4 Na3 Na1 62.43(6) . 2_675
Ca1 Na3 Na1 0.00(6) 2_675 2_675
Sb5 Na3 Na9 63.65(6) 1_655 2_664
Sb6 Na3 Na9 108.55(7) 2_674 2_664
Sb1 Na3 Na9 67.16(6) 2_564 2_664
Sb2 Na3 Na9 156.82(8) . 2_664
Na2 Na3 Na9 133.24(8) 2_574 2_664
Ca2 Na3 Na9 133.24(8) 2_574 2_664
Na4 Na3 Na9 108.64(8) . 2_664
Ca1 Na3 Na9 134.41(8) 2_675 2_664
Na1 Na3 Na9 134.41(8) 2_675 2_664
Sb5 Na3 Ca1 123.71(7) 1_655 1_655
Sb6 Na3 Ca1 57.98(4) 2_674 1_655
Sb1 Na3 Ca1 56.64(4) 2_564 1_655
Sb2 Na3 Ca1 124.60(7) . 1_655
Na2 Na3 Ca1 66.44(5) 2_574 1_655
Ca2 Na3 Ca1 66.44(5) 2_574 1_655
Na4 Na3 Ca1 179.10(8) . 1_655
Ca1 Na3 Ca1 118.47(6) 2_675 1_655
Na1 Na3 Ca1 118.47(6) 2_675 1_655
Na9 Na3 Ca1 70.76(6) 2_664 1_655
Sb5 Na3 Na1 123.71(7) 1_655 1_655
Sb6 Na3 Na1 57.98(4) 2_674 1_655
Sb1 Na3 Na1 56.64(4) 2_564 1_655
Sb2 Na3 Na1 124.60(7) . 1_655
Na2 Na3 Na1 66.44(5) 2_574 1_655
Ca2 Na3 Na1 66.44(5) 2_574 1_655
Na4 Na3 Na1 179.10(8) . 1_655
Ca1 Na3 Na1 118.47(6) 2_675 1_655
Na1 Na3 Na1 118.47(6) 2_675 1_655
Na9 Na3 Na1 70.76(6) 2_664 1_655
Ca1 Na3 Na1 0.00(7) 1_655 1_655
Sb6 Na4 Sb5 93.63(6) 1_655 1_655
Sb6 Na4 Sb1 123.50(7) 1_655 .
Sb5 Na4 Sb1 108.57(7) 1_655 .
Sb6 Na4 Sb2 100.26(6) 1_655 .
Sb5 Na4 Sb2 111.41(7) 1_655 .
Sb1 Na4 Sb2 117.02(7) . .
Sb6 Na4 Na7 118.77(8) 1_655 .
Sb5 Na4 Na7 147.02(8) 1_655 .
Sb1 Na4 Na7 60.01(5) . .
Sb2 Na4 Na7 59.77(5) . .
Sb6 Na4 Na3 116.15(7) 1_655 .
Sb5 Na4 Na3 55.72(5) 1_655 .
Sb1 Na4 Na3 119.34(7) . .
Sb2 Na4 Na3 57.97(5) . .
Na7 Na4 Na3 100.62(7) . .
Sb6 Na4 Na9 80.65(6) 1_655 1_655
Sb5 Na4 Na9 60.81(6) 1_655 1_655
Sb1 Na4 Na9 67.89(6) . 1_655
Sb2 Na4 Na9 172.22(9) . 1_655
Na7 Na4 Na9 126.62(8) . 1_655
Na3 Na4 Na9 114.63(8) . 1_655
Sb6 Na4 Na5 57.18(5) 1_655 .
Sb5 Na4 Na5 129.49(8) 1_655 .
Sb1 Na4 Na5 69.12(6) . .
Sb2 Na4 Na5 113.67(8) . .
Na7 Na4 Na5 78.07(7) . .
Na3 Na4 Na5 169.63(8) . .
Na9 Na4 Na5 73.39(7) 1_655 .
Sb6 Na4 Ga2 47.35(3) 1_655 1_655
Sb5 Na4 Ga2 46.30(3) 1_655 1_655
Sb1 Na4 Ga2 128.36(7) . 1_655
Sb2 Na4 Ga2 114.49(6) . 1_655
Na7 Na4 Ga2 165.53(8) . 1_655
Na3 Na4 Ga2 85.26(6) . 1_655
Na9 Na4 Ga2 60.50(6) 1_655 1_655
Na5 Na4 Ga2 93.74(6) . 1_655
Sb6 Na4 Na1 59.28(4) 1_655 2_675
Sb5 Na4 Na1 75.65(5) 1_655 2_675
Sb1 Na4 Na1 174.16(8) . 2_675
Sb2 Na4 Na1 57.20(4) . 2_675
Na7 Na4 Na1 114.24(7) . 2_675
Na3 Na4 Na1 59.31(5) . 2_675
Na9 Na4 Na1 117.94(8) 1_655 2_675
Na5 Na4 Na1 111.61(7) . 2_675
Ga2 Na4 Na1 57.47(4) 1_655 2_675
Sb6 Na4 Ca1 59.28(4) 1_655 2_675
Sb5 Na4 Ca1 75.65(5) 1_655 2_675
Sb1 Na4 Ca1 174.16(8) . 2_675
Sb2 Na4 Ca1 57.20(4) . 2_675
Na7 Na4 Ca1 114.24(7) . 2_675
Na3 Na4 Ca1 59.31(5) . 2_675
Na9 Na4 Ca1 117.94(8) 1_655 2_675
Na5 Na4 Ca1 111.61(7) . 2_675
Ga2 Na4 Ca1 57.47(4) 1_655 2_675
Na1 Na4 Ca1 0.00(7) 2_675 2_675
Sb6 Na4 Na5 166.51(8) 1_655 2_564
Sb5 Na4 Na5 75.60(6) 1_655 2_564
Sb1 Na4 Na5 54.88(5) . 2_564
Sb2 Na4 Na5 91.37(6) . 2_564
Na7 Na4 Na5 73.08(6) . 2_564
Na3 Na4 Na5 64.59(6) . 2_564
Na9 Na4 Na5 86.91(7) 1_655 2_564
Na5 Na4 Na5 123.96(7) . 2_564
Ga2 Na4 Na5 121.23(7) 1_655 2_564
Na1 Na4 Na5 123.85(8) 2_675 2_564
Ca1 Na4 Na5 123.85(8) 2_675 2_564
Sb1 Na5 Sb6 108.74(7) 2_565 1_655
Sb1 Na5 Sb3 85.68(6) 2_565 .
Sb6 Na5 Sb3 109.15(7) 1_655 .
Sb1 Na5 Na4 161.35(9) 2_565 .
Sb6 Na5 Na4 54.30(5) 1_655 .
Sb3 Na5 Na4 92.80(7) . .
Sb1 Na5 Na6 101.87(7) 2_565 .
Sb6 Na5 Na6 145.22(8) 1_655 .
Sb3 Na5 Na6 56.53(5) . .
Na4 Na5 Na6 92.66(7) . .
Sb1 Na5 Na8 87.61(7) 2_565 1_655
Sb6 Na5 Na8 53.44(5) 1_655 1_655
Sb3 Na5 Na8 157.69(9) . 1_655
Na4 Na5 Na8 86.83(7) . 1_655
Na6 Na5 Na8 145.78(9) . 1_655
Sb1 Na5 Na4 53.40(5) 2_565 2_565
Sb6 Na5 Na4 133.27(8) 1_655 2_565
Sb3 Na5 Na4 111.35(7) . 2_565
Na4 Na5 Na4 142.60(9) . 2_565
Na6 Na5 Na4 78.82(7) . 2_565
Na8 Na5 Na4 81.02(7) 1_655 2_565
Sb1 Na5 Na3 108.05(7) 2_565 2_565
Sb6 Na5 Na3 121.80(8) 1_655 2_565
Sb3 Na5 Na3 117.11(7) . 2_565
Na4 Na5 Na3 89.20(7) . 2_565
Na6 Na5 Na3 60.58(6) . 2_565
Na8 Na5 Na3 85.20(7) 1_655 2_565
Na4 Na5 Na3 54.76(6) 2_565 2_565
Sb1 Na5 Ca2 103.20(6) 2_565 .
Sb6 Na5 Ca2 56.50(4) 1_655 .
Sb3 Na5 Ca2 52.68(4) . .
Na4 Na5 Ca2 62.06(5) . .
Na6 Na5 Ca2 101.06(7) . .
Na8 Na5 Ca2 108.72(7) 1_655 .
Na4 Na5 Ca2 155.17(8) 2_565 .
Na3 Na5 Ca2 146.28(8) 2_565 .
Sb1 Na5 Na1 53.81(4) 2_565 1_656
Sb6 Na5 Na1 54.94(4) 1_655 1_656
Sb3 Na5 Na1 101.30(6) . 1_656
Na4 Na5 Na1 108.61(7) . 1_656
Na6 Na5 Na1 150.70(8) . 1_656
Na8 Na5 Na1 58.09(5) 1_655 1_656
Na4 Na5 Na1 94.63(7) 2_565 1_656
Na3 Na5 Na1 136.90(8) 2_565 1_656
Ca2 Na5 Na1 73.19(5) . 1_656
Sb1 Na5 Ca1 53.81(4) 2_565 1_656
Sb6 Na5 Ca1 54.94(4) 1_655 1_656
Sb3 Na5 Ca1 101.30(6) . 1_656
Na4 Na5 Ca1 108.61(7) . 1_656
Na6 Na5 Ca1 150.70(8) . 1_656
Na8 Na5 Ca1 58.09(5) 1_655 1_656
Na4 Na5 Ca1 94.63(7) 2_565 1_656
Na3 Na5 Ca1 136.90(8) 2_565 1_656
Ca2 Na5 Ca1 73.19(5) . 1_656
Na1 Na5 Ca1 0.00(6) 1_656 1_656
Sb4 Na6 Sb2 97.54(6) 2_565 2_565
Sb4 Na6 Sb1 94.81(6) 2_565 .
Sb2 Na6 Sb1 105.15(7) 2_565 .
Sb4 Na6 Sb3 123.44(7) 2_565 .
Sb2 Na6 Sb3 127.84(8) 2_565 .
Sb1 Na6 Sb3 102.17(6) . .
Sb4 Na6 Na7 123.45(8) 2_565 2_565
Sb2 Na6 Na7 59.30(6) 2_565 2_565
Sb1 Na6 Na7 138.86(8) . 2_565
Sb3 Na6 Na7 70.83(6) . 2_565
Sb4 Na6 Na9 61.27(6) 2_565 .
Sb2 Na6 Na9 125.49(8) 2_565 .
Sb1 Na6 Na9 124.87(8) . .
Sb3 Na6 Na9 64.85(6) . .
Na7 Na6 Na9 89.83(8) 2_565 .
Sb4 Na6 Na5 161.99(9) 2_565 .
Sb2 Na6 Na5 93.73(7) 2_565 .
Sb1 Na6 Na5 68.61(6) . .
Sb3 Na6 Na5 57.09(5) . .
Na7 Na6 Na5 74.46(7) 2_565 .
Na9 Na6 Na5 121.89(8) . .
Sb4 Na6 Na7 89.21(7) 2_565 .
Sb2 Na6 Na7 162.86(8) 2_565 .
Sb1 Na6 Na7 58.40(5) . .
Sb3 Na6 Na7 57.94(5) . .
Na7 Na6 Na7 128.72(6) 2_565 .
Na9 Na6 Na7 71.52(7) . .
Na5 Na6 Na7 76.28(7) . .
Sb4 Na6 Na2 58.65(4) 2_565 1_545
Sb2 Na6 Na2 56.27(4) 2_565 1_545
Sb1 Na6 Na2 70.31(5) . 1_545
Sb3 Na6 Na2 172.48(8) . 1_545
Na7 Na6 Na2 114.68(7) 2_565 1_545
Na9 Na6 Na2 119.03(8) . 1_545
Na5 Na6 Na2 118.36(8) . 1_545
Na7 Na6 Na2 116.15(8) . 1_545
Sb4 Na6 Ca2 58.65(4) 2_565 1_545
Sb2 Na6 Ca2 56.27(4) 2_565 1_545
Sb1 Na6 Ca2 70.31(5) . 1_545
Sb3 Na6 Ca2 172.48(8) . 1_545
Na7 Na6 Ca2 114.68(7) 2_565 1_545
Na9 Na6 Ca2 119.03(8) . 1_545
Na5 Na6 Ca2 118.36(8) . 1_545
Na7 Na6 Ca2 116.15(8) . 1_545
Na2 Na6 Ca2 0.00(6) 1_545 1_545
Sb4 Na6 Ca3 56.64(4) 2_565 .
Sb2 Na6 Ca3 55.03(4) 2_565 .
Sb1 Na6 Ca3 136.58(7) . .
Sb3 Na6 Ca3 120.59(7) . .
Na7 Na6 Ca3 69.21(6) 2_565 .
Na9 Na6 Ca3 72.94(6) . .
Na5 Na6 Ca3 140.77(8) . .
Na7 Na6 Ca3 139.57(8) . .
Na2 Na6 Ca3 66.85(4) 1_545 .
Ca2 Na6 Ca3 66.85(4) 1_545 .
Sb4 Na6 Na3 112.75(7) 2_565 2_565
Sb2 Na6 Na3 54.78(5) 2_565 2_565
Sb1 Na6 Na3 52.47(5) . 2_565
Sb3 Na6 Na3 120.39(7) . 2_565
Na7 Na6 Na3 94.94(7) 2_565 2_565
Na9 Na6 Na3 173.89(9) . 2_565
Na5 Na6 Na3 63.30(6) . 2_565
Na7 Na6 Na3 108.08(7) . 2_565
Na2 Na6 Na3 55.37(5) 1_545 2_565
Ca2 Na6 Na3 55.37(5) 1_545 2_565
Ca3 Na6 Na3 105.20(6) . 2_565
Sb5 Na7 Sb2 99.89(6) . .
Sb5 Na7 Sb1 149.54(8) . .
Sb2 Na7 Sb1 108.33(6) . .
Sb5 Na7 Sb3 86.76(5) . .
Sb2 Na7 Sb3 102.55(6) . .
Sb1 Na7 Sb3 97.84(6) . .
Sb5 Na7 Na4 154.86(8) . .
Sb2 Na7 Na4 55.39(5) . .
Sb1 Na7 Na4 55.26(5) . .
Sb3 Na7 Na4 93.94(7) . .
Sb5 Na7 Na6 84.94(6) . 2_564
Sb2 Na7 Na6 55.37(5) . 2_564
Sb1 Na7 Na6 101.60(7) . 2_564
Sb3 Na7 Na6 154.35(8) . 2_564
Na4 Na7 Na6 83.68(7) . 2_564
Sb5 Na7 Na6 106.61(7) . .
Sb2 Na7 Na6 144.04(8) . .
Sb1 Na7 Na6 54.59(5) . .
Sb3 Na7 Na6 56.19(5) . .
Na4 Na7 Na6 94.43(7) . .
Na6 Na7 Na6 149.37(8) 2_564 .
Sb5 Na7 Na8 51.42(5) . 2_564
Sb2 Na7 Na8 134.80(8) . 2_564
Sb1 Na7 Na8 99.11(7) . 2_564
Sb3 Na7 Na8 108.55(7) . 2_564
Na4 Na7 Na8 148.67(8) . 2_564
Na6 Na7 Na8 84.79(7) 2_564 2_564
Na6 Na7 Na8 81.15(7) . 2_564
Sb5 Na7 Ca2 100.65(6) . .
Sb2 Na7 Ca2 51.66(4) . .
Sb1 Na7 Ca2 105.69(6) . .
Sb3 Na7 Ca2 51.31(4) . .
Na4 Na7 Ca2 61.70(5) . .
Na6 Na7 Ca2 106.71(7) 2_564 .
Na6 Na7 Ca2 99.02(7) . .
Na8 Na7 Ca2 149.60(7) 2_564 .
Sb5 Na7 Ca3 49.66(3) . 2_564
Sb2 Na7 Ca3 50.25(3) . 2_564
Sb1 Na7 Ca3 155.78(7) . 2_564
Sb3 Na7 Ca3 98.24(6) . 2_564
Na4 Na7 Ca3 105.57(6) . 2_564
Na6 Na7 Ca3 58.39(5) 2_564 2_564
Na6 Na7 Ca3 148.98(7) . 2_564
Na8 Na7 Ca3 92.80(6) 2_564 2_564
Ca2 Na7 Ca3 71.33(4) . 2_564
Sb5 Na7 Na9 53.36(5) . .
Sb2 Na7 Na9 143.49(8) . .
Sb1 Na7 Na9 104.53(7) . .
Sb3 Na7 Na9 56.96(5) . .
Na4 Na7 Na9 144.23(8) . .
Na6 Na7 Na9 131.72(8) 2_564 .
Na6 Na7 Na9 53.32(6) . .
Na8 Na7 Na9 51.59(6) 2_564 .
Ca2 Na7 Na9 104.28(6) . .
Ca3 Na7 Na9 99.41(6) 2_564 .
Sb5 Na8 Sb4 120.47(7) 2_565 1_556
Sb5 Na8 Sb6 130.28(7) 2_565 .
Sb4 Na8 Sb6 101.72(6) 1_556 .
Sb5 Na8 Sb3 105.26(6) 2_565 .
Sb4 Na8 Sb3 97.77(6) 1_556 .
Sb6 Na8 Sb3 92.79(6) . .
Sb5 Na8 Na9 62.64(6) 2_565 2_565
Sb4 Na8 Na9 62.33(6) 1_556 2_565
Sb6 Na8 Na9 129.13(8) . 2_565
Sb3 Na8 Na9 135.01(8) . 2_565
Sb5 Na8 Na9 65.68(6) 2_565 .
Sb4 Na8 Na9 163.80(9) 1_556 .
Sb6 Na8 Na9 81.27(6) . .
Sb3 Na8 Na9 66.09(6) . .
Na9 Na8 Na9 127.83(7) 2_565 .
Sb5 Na8 Ga1 117.60(7) 2_565 .
Sb4 Na8 Ga1 50.86(3) 1_556 .
Sb6 Na8 Ga1 108.94(6) . .
Sb3 Na8 Ga1 47.91(3) . .
Na9 Na8 Ga1 96.78(7) 2_565 .
Na9 Na8 Ga1 113.01(7) . .
Sb5 Na8 Na5 78.07(6) 2_565 1_455
Sb4 Na8 Na5 122.07(8) 1_556 1_455
Sb6 Na8 Na5 56.57(5) . 1_455
Sb3 Na8 Na5 132.16(8) . 1_455
Na9 Na8 Na5 89.78(8) 2_565 1_455
Na9 Na8 Na5 72.99(7) . 1_455
Ga1 Na8 Na5 164.30(8) . 1_455
Sb5 Na8 Ca3 170.23(8) 2_565 1_565
Sb4 Na8 Ca3 57.41(4) 1_556 1_565
Sb6 Na8 Ca3 57.61(4) . 1_565
Sb3 Na8 Ca3 66.75(4) . 1_565
Na9 Na8 Ca3 118.45(7) 2_565 1_565
Na9 Na8 Ca3 113.68(7) . 1_565
Ga1 Na8 Ca3 53.04(4) . 1_565
Na5 Na8 Ca3 111.36(7) 1_455 1_565
Sb5 Na8 Ca1 121.86(7) 2_565 1_556
Sb4 Na8 Ca1 58.64(4) 1_556 1_556
Sb6 Na8 Ca1 58.71(4) . 1_556
Sb3 Na8 Ca1 132.87(7) . 1_556
Na9 Na8 Ca1 73.37(6) 2_565 1_556
Na9 Na8 Ca1 133.17(8) . 1_556
Ga1 Na8 Ca1 102.97(6) . 1_556
Na5 Na8 Ca1 65.23(6) 1_455 1_556
Ca3 Na8 Ca1 66.24(5) 1_565 1_556
Sb5 Na8 Na1 121.86(7) 2_565 1_556
Sb4 Na8 Na1 58.64(4) 1_556 1_556
Sb6 Na8 Na1 58.71(4) . 1_556
Sb3 Na8 Na1 132.87(7) . 1_556
Na9 Na8 Na1 73.37(6) 2_565 1_556
Na9 Na8 Na1 133.17(8) . 1_556
Ga1 Na8 Na1 102.97(6) . 1_556
Na5 Na8 Na1 65.23(6) 1_455 1_556
Ca3 Na8 Na1 66.24(5) 1_565 1_556
Ca1 Na8 Na1 0.00(6) 1_556 1_556
Sb5 Na8 Na7 54.10(5) 2_565 2_565
Sb4 Na8 Na7 87.07(6) 1_556 2_565
Sb6 Na8 Na7 160.74(8) . 2_565
Sb3 Na8 Na7 68.87(5) . 2_565
Na9 Na8 Na7 70.13(7) 2_565 2_565
Na9 Na8 Na7 85.70(7) . 2_565
Ga1 Na8 Na7 63.52(5) . 2_565
Na5 Na8 Na7 132.16(8) 1_455 2_565
Ca3 Na8 Na7 116.41(7) 1_565 2_565
Ca1 Na8 Na7 138.63(7) 1_556 2_565
Na1 Na8 Na7 138.63(7) 1_556 2_565
Sb5 Na9 Sb4 103.26(7) . 2_565
Sb5 Na9 Na8 52.74(5) . 2_564
Sb4 Na9 Na8 53.72(5) 2_565 2_564
Sb5 Na9 Na6 103.26(8) . .
Sb4 Na9 Na6 54.21(5) 2_565 .
Na8 Na9 Na6 86.62(8) 2_564 .
Sb5 Na9 Na8 107.49(8) . .
Sb4 Na9 Na8 136.07(9) 2_565 .
Na8 Na9 Na8 157.43(9) 2_564 .
Na6 Na9 Na8 88.29(8) . .
Sb5 Na9 Na4 53.54(5) . 1_455
Sb4 Na9 Na4 134.80(9) 2_565 1_455
Na8 Na9 Na4 86.12(8) 2_564 1_455
Na6 Na9 Na4 154.28(10) . 1_455
Na8 Na9 Na4 89.03(8) . 1_455
Sb5 Na9 Sb5 158.29(8) . 2_565
Sb4 Na9 Sb5 95.44(6) 2_565 2_565
Na8 Na9 Sb5 148.29(9) 2_564 2_565
Na6 Na9 Sb5 78.78(7) . 2_565
Na8 Na9 Sb5 50.79(5) . 2_565
Na4 Na9 Sb5 118.26(8) 1_455 2_565
Sb5 Na9 Ga2 45.15(3) . .
Sb4 Na9 Ga2 133.68(8) 2_565 .
Na8 Na9 Ga2 95.81(7) 2_564 .
Na6 Na9 Ga2 95.29(8) . .
Na8 Na9 Ga2 62.79(6) . .
Na4 Na9 Ga2 61.02(6) 1_455 .
Sb5 Na9 Ga2 113.32(7) 2_565 .
Sb5 Na9 Na3 140.72(9) . 2_465
Sb4 Na9 Na3 84.82(7) 2_565 2_465
Na8 Na9 Na3 111.74(9) 2_564 2_465
Na6 Na9 Na3 112.10(9) . 2_465
Na8 Na9 Na3 90.53(8) . 2_465
Na4 Na9 Na3 93.50(8) 1_455 2_465
Sb5 Na9 Na3 51.15(5) 2_565 2_465
Ga2 Na9 Na3 141.50(8) . 2_465
Sb5 Na9 Sb3 78.54(6) . .
Sb4 Na9 Sb3 106.68(7) 2_565 .
Na8 Na9 Sb3 108.46(8) 2_564 .
Na6 Na9 Sb3 54.39(5) . .
Na8 Na9 Sb3 51.86(5) . .
Na4 Na9 Sb3 105.16(7) 1_455 .
Sb5 Na9 Sb3 85.65(6) 2_565 .
Ga2 Na9 Sb3 45.03(3) . .
Na3 Na9 Sb3 136.52(9) 2_465 .
Sb5 Na9 Sb1 90.84(6) . 1_455
Sb4 Na9 Sb1 98.52(7) 2_565 1_455
Na8 Na9 Sb1 82.23(7) 2_564 1_455
Na6 Na9 Sb1 151.29(9) . 1_455
Na8 Na9 Sb1 111.43(8) . 1_455
Na4 Na9 Sb1 51.06(5) 1_455 1_455
Sb5 Na9 Sb1 97.27(6) 2_565 1_455
Ga2 Na9 Sb1 112.06(7) . 1_455
Na3 Na9 Sb1 49.89(5) 2_465 1_455
Sb3 Na9 Sb1 154.26(8) . 1_455
Sb5 Na9 Na7 48.16(5) . .
Sb4 Na9 Na7 77.10(6) 2_565 .
Na8 Na9 Na7 58.29(6) 2_564 .
Na6 Na9 Na7 55.16(6) . .
Na8 Na9 Na7 101.19(8) . .
Na4 Na9 Na7 100.46(8) 1_455 .
Sb5 Na9 Na7 128.30(8) 2_565 .
Ga2 Na9 Na7 56.60(5) . .
Na3 Na9 Na7 161.84(9) 2_465 .
Sb3 Na9 Na7 50.17(5) . .
Sb1 Na9 Na7 134.35(7) 1_455 .

loop_
_geom_bond_atom_site_label_1
_geom_bond_atom_site_label_2
_geom_bond_distance
_geom_bond_site_symmetry_2
Sb1 Ga1 2.6813(7) 2_564
Sb1 Na3 3.089(2) 2_565
Sb1 Na4 3.125(2) .
Sb1 Na6 3.152(2) .
Sb1 Na5 3.184(2) 2_564
Sb1 Ca1 3.2775(16) 2_665
Sb1 Na1 3.2775(16) 2_665
Sb1 Na7 3.294(2) .
Sb1 Na9 3.722(3) 1_655
Sb2 Ga1 2.7374(7) 2_574
Sb2 Na4 3.127(2) .
Sb2 Na6 3.141(2) 2_564
Sb2 Na3 3.207(2) .
Sb2 Ca3 3.2161(11) 2_564
Sb2 Ca2 3.2228(13) .
Sb2 Na2 3.2332(13) 2_574
Sb2 Ca2 3.2332(13) 2_574
Sb2 Ca1 3.2536(15) 2_675
Sb2 Na1 3.2536(15) 2_675
Sb2 Na7 3.282(2) .
Sb3 Ga1 2.7461(7) .
Sb3 Ga2 2.7568(7) .
Sb3 Na8 3.105(2) .
Sb3 Ca2 3.2091(13) .
Sb3 Na6 3.242(2) .
Sb3 Na5 3.262(2) .
Sb3 Na7 3.306(2) .
Sb3 Na9 3.609(3) .
Sb3 Ca3 3.7459(11) 1_565
Sb4 Ga2 2.8141(7) 2_574
Sb4 Ga1 2.8914(7) 1_554
Sb4 Na8 3.076(2) 1_554
Sb4 Na6 3.126(2) 2_564
Sb4 Ca3 3.2713(11) 1_564
Sb4 Ca3 3.2945(11) 2_564
Sb4 Ca1 3.3371(15) .
Sb4 Ca2 3.3497(13) 2_574
Sb4 Na2 3.3497(13) 2_574
Sb4 Na9 3.379(3) 2_564
Sb5 Ga2 2.6792(7) .
Sb5 Na8 3.019(2) 2_564
Sb5 Na3 3.086(2) 1_455
Sb5 Na4 3.104(2) 1_455
Sb5 Na7 3.128(2) .
Sb5 Ca3 3.1562(11) 2_564
Sb5 Na9 3.369(3) .
Sb5 Na9 3.551(3) 2_564
Sb6 Ga2 2.7310(7) .
Sb6 Na8 3.079(2) .
Sb6 Na3 3.087(2) 2_475
Sb6 Na4 3.091(2) 1_455
Sb6 Na5 3.199(2) 1_455
Sb6 Ca3 3.2823(11) 1_565
Sb6 Na1 3.3419(15) 1_556
Sb6 Ca1 3.3419(15) 1_556
Sb6 Ca1 3.3453(15) 2_575
Sb6 Na1 3.3453(15) 2_575
Sb6 Ca2 3.3962(13) 1_455
Sb6 Na2 3.3962(13) 1_455
Ga1 Sb1 2.6812(7) 2_565
Ga1 Sb2 2.7374(7) 2_575
Ga1 Sb4 2.8913(7) 1_556
Ga1 Ca3 3.2281(11) 1_565
Ga1 Na2 3.2657(14) 2_575
Ga1 Ca2 3.2657(14) 2_575
Ga1 Na8 3.576(2) .
Ga2 Sb4 2.8142(7) 2_575
Ga2 Ca3 3.3266(12) 1_565
Ga2 Na1 3.4706(16) 2_575
Ga2 Ca1 3.4706(16) 2_575
Ga2 Na9 3.589(3) .
Ga2 Na4 3.608(2) 1_455
Ga2 Ca3 3.7295(12) 2_564
Ca1 Sb2 3.2536(15) 2_474
Ca1 Sb1 3.2775(16) 2_464
Ca1 Sb6 3.3419(15) 1_554
Ca1 Sb6 3.3453(15) 2_574
Ca1 Ga2 3.4705(16) 2_574
Ca1 Na3 3.503(3) 2_474
Ca1 Na4 3.611(3) 2_474
Ca1 Na8 3.659(3) 1_554
Ca1 Na3 3.720(3) 1_455
Ca1 Na5 3.914(3) 1_454
Ca1 Ca2 3.9255(19) 2_474
Ca2 Sb2 3.2331(13) 2_575
Ca2 Ga1 3.2659(14) 2_574
Ca2 Sb4 3.3498(13) 2_575
Ca2 Sb6 3.3962(13) 1_655
Ca2 Na3 3.432(3) 2_575
Ca2 Na6 3.649(3) 1_565
Ca2 Na4 3.829(3) .
Ca2 Na5 3.867(3) .
Ca2 Ca1 3.9255(19) 2_675
Ca2 Na1 3.9255(19) 2_675
Ca3 Sb5 3.1562(11) 2_565
Ca3 Sb2 3.2161(11) 2_565
Ca3 Ga1 3.2280(11) 1_545
Ca3 Sb4 3.2712(11) 1_546
Ca3 Sb6 3.2824(11) 1_545
Ca3 Sb4 3.2946(11) 2_565
Ca3 Ga2 3.3267(12) 1_545
Ca3 Na8 3.653(2) 1_545
Ca3 Na6 3.728(2) .
Ca3 Ga2 3.7294(12) 2_565
Ca3 Sb3 3.7459(11) 1_545
Ca3 Na3 3.756(3) 2_465
Na3 Sb5 3.086(2) 1_655
Na3 Sb6 3.087(2) 2_674
Na3 Sb1 3.089(2) 2_564
Na3 Na2 3.432(3) 2_574
Na3 Ca2 3.432(3) 2_574
Na3 Na4 3.464(3) .
Na3 Ca1 3.503(3) 2_675
Na3 Na1 3.503(3) 2_675
Na3 Na9 3.597(3) 2_664
Na3 Ca1 3.720(3) 1_655
Na3 Na1 3.720(3) 1_655
Na4 Sb6 3.091(2) 1_655
Na4 Sb5 3.104(2) 1_655
Na4 Na7 3.439(3) .
Na4 Na9 3.516(3) 1_655
Na4 Na5 3.542(3) .
Na4 Ga2 3.608(2) 1_655
Na4 Na1 3.611(3) 2_675
Na4 Ca1 3.611(3) 2_675
Na4 Na5 3.697(3) 2_564
Na5 Sb1 3.184(2) 2_565
Na5 Sb6 3.199(2) 1_655
Na5 Na6 3.560(3) .
Na5 Na8 3.602(3) 1_655
Na5 Na4 3.697(3) 2_565
Na5 Na3 3.831(3) 2_565
Na5 Na1 3.914(3) 1_656
Na5 Ca1 3.914(3) 1_656
Na6 Sb4 3.126(2) 2_565
Na6 Sb2 3.141(2) 2_565
Na6 Na7 3.469(3) 2_565
Na6 Na9 3.479(4) .
Na6 Na7 3.560(3) .
Na6 Na2 3.649(3) 1_545
Na6 Ca2 3.649(3) 1_545
Na6 Na3 3.735(3) 2_565
Na7 Na6 3.469(3) 2_564
Na7 Na8 3.721(3) 2_564
Na7 Ca3 4.093(2) 2_564
Na7 Na9 4.114(3) .
Na8 Sb5 3.019(2) 2_565
Na8 Sb4 3.075(2) 1_556
Na8 Na9 3.428(3) 2_565
Na8 Na9 3.488(3) .
Na8 Na5 3.602(3) 1_455
Na8 Ca3 3.653(2) 1_565
Na8 Ca1 3.659(3) 1_556
Na8 Na1 3.659(3) 1_556
Na8 Na7 3.721(3) 2_565
Na9 Sb4 3.379(3) 2_565
Na9 Na8 3.428(3) 2_564
Na9 Na4 3.516(3) 1_455
Na9 Sb5 3.551(3) 2_565
Na9 Na3 3.597(3) 2_465
Na9 Sb1 3.723(3) 1_455
